data_1548444
loop_
_publ_author_name
'Katsuma, Yuhei'
'Asakawa, Hiroki'
'Yamashita, Makoto'

_publ_section_title
;
 Reactivity of highly Lewis acidic diborane(4) towards pyridine and
 isocyanide: formation of boraalkene-pyridine complex and
 <i>ortho</i>-functionalized pyridine derivatives.
;
_journal_issue 5
_journal_name_full 'Chemical science'
_journal_page_first 1301
_journal_page_last 1310
_journal_paper_doi 10.1039/c7sc04759b
_journal_volume 9
_journal_year 2018
_chemical_formula_moiety 'C38 H47 B2 Cl N2 O2'
_chemical_formula_sum 'C38 H47 B2 Cl N2 O2'
_chemical_formula_weight 620.84
_space_group_crystal_system monoclinic
_space_group_IT_number 14
_space_group_name_Hall '-P 2ybc'
_space_group_name_H-M_alt 'P 1 21/c 1'
_symmetry_space_group_name_Hall '-P 2ybc'
_symmetry_space_group_name_H-M 'P 1 21/c 1'
_atom_sites_solution_hydrogens geom
_audit_creation_method SHELXL-2016/6
_audit_update_record
;
2017-11-03 deposited with the CCDC.
2017-12-11 downloaded from the CCDC.
;
_cell_angle_alpha 90
_cell_angle_beta 95.088(7)
_cell_angle_gamma 90
_cell_formula_units_Z 4
_cell_length_a 10.777(5)
_cell_length_b 8.468(4)
_cell_length_c 38.298(17)
_cell_measurement_reflns_used 6346
_cell_measurement_temperature 93.1500
_cell_measurement_theta_max 30.7475
_cell_measurement_theta_min 2.4637
_cell_volume 3481(3)
_computing_cell_refinement 'RIGAKU CrystalClear'
_computing_data_collection 'RIGAKU CrystalClear'
_computing_data_reduction 'RIGAKU CrystalClear'
_computing_molecular_graphics 'Yadokari-XG 2009(Wakita Nemoto et al.)'
_computing_publication_material 'Yadokari-XG 2009(Wakita,Nemoto et al.)'
_computing_structure_refinement 'SHELXL-2014 (Sheldrick, 2014)'
_computing_structure_solution SIR-2004
_diffrn_ambient_temperature 93(2)
_diffrn_detector_area_resol_mean 28.5714
_diffrn_measured_fraction_theta_full 0.997
_diffrn_measured_fraction_theta_max 0.998
_diffrn_measurement_device_type 'Rigaku VariMax Saturn'
_diffrn_measurement_method 'omega scans'
_diffrn_radiation_monochromator Confocal
_diffrn_radiation_source 'rotating-anode X-ray tube'
_diffrn_radiation_type MoK\a
_diffrn_radiation_wavelength 0.71075
_diffrn_reflns_av_R_equivalents 0.1037
_diffrn_reflns_av_unetI/netI 0.1106
_diffrn_reflns_Laue_measured_fraction_full 0.997
_diffrn_reflns_Laue_measured_fraction_max 0.998
_diffrn_reflns_limit_h_max 13
_diffrn_reflns_limit_h_min -13
_diffrn_reflns_limit_k_max 10
_diffrn_reflns_limit_k_min -10
_diffrn_reflns_limit_l_max 47
_diffrn_reflns_limit_l_min -47
_diffrn_reflns_number 29769
_diffrn_reflns_point_group_measured_fraction_full 0.997
_diffrn_reflns_point_group_measured_fraction_max 0.998
_diffrn_reflns_theta_full 25.242
_diffrn_reflns_theta_max 25.999
_diffrn_reflns_theta_min 3.064
_exptl_absorpt_coefficient_mu 0.145
_exptl_absorpt_correction_T_max 1.0000
_exptl_absorpt_correction_T_min 0.8937
_exptl_absorpt_correction_type multi-scan
_exptl_absorpt_process_details 'Jacobson, R. (1998) Private communication'
_exptl_crystal_colour red
_exptl_crystal_density_diffrn 1.185
_exptl_crystal_description Prism
_exptl_crystal_F_000 1328
_exptl_crystal_size_max 0.200
_exptl_crystal_size_mid 0.180
_exptl_crystal_size_min 0.010
_refine_diff_density_max 0.276
_refine_diff_density_min -0.407
_refine_diff_density_rms 0.070
_refine_ls_extinction_method none
_refine_ls_goodness_of_fit_ref 1.163
_refine_ls_hydrogen_treatment constr
_refine_ls_matrix_type full
_refine_ls_number_parameters 418
_refine_ls_number_reflns 6830
_refine_ls_number_restraints 0
_refine_ls_restrained_S_all 1.163
_refine_ls_R_factor_all 0.1323
_refine_ls_R_factor_gt 0.0983
_refine_ls_shift/su_max 0.000
_refine_ls_shift/su_mean 0.000
_refine_ls_structure_factor_coef Fsqd
_refine_ls_weighting_details 'w=1/[\s^2^(Fo^2^)+(0.0547P)^2^+3.5246P] where P=(Fo^2^+2Fc^2^)/3'
_refine_ls_weighting_scheme calc
_refine_ls_wR_factor_gt 0.1784
_refine_ls_wR_factor_ref 0.1962
_reflns_Friedel_coverage 0.000
_reflns_number_gt 5065
_reflns_number_total 6830
_reflns_threshold_expression 'I > 2\s(I)'
_cod_data_source_file c7sc04759b3.cif
_cod_data_source_block 4b
_cod_depositor_comments
;
The following automatic conversions were performed:

'_exptl_absorpt_correction_type' value 'Multi-scan' changed to
'multi-scan' according to
/home/data/users/saulius/crontab/automatic-downloads/rss-feeds/RSC/lib/dictionaries/cif_core.dic
dictionary named 'cif_core.dic' version 2.4.2 from 2011-04-26.

Automatic conversion script
Id: cif_fix_values 4973 2017-02-22 13:04:09Z antanas 

 Adding full bibliography for 1548427--1548445.cif.
;
_cod_database_code 1548444
_shelx_shelxl_version_number 2016/6
_shelx_space_group_comment
;
The symmetry employed for this shelxl refinement is uniquely defined
by the following loop, which should always be used as a source of
symmetry information in preference to the above space-group names.
They are only intended as comments.
;
_shelx_estimated_absorpt_t_min 0.972
_shelx_estimated_absorpt_t_max 0.999

loop_
_space_group_symop_operation_xyz
'x, y, z'
'-x, y+1/2, -z+1/2'
'-x, -y, -z'
'x, -y-1/2, z-1/2'

loop_
_atom_site_label
_atom_site_type_symbol
_atom_site_fract_x
_atom_site_fract_y
_atom_site_fract_z
_atom_site_U_iso_or_equiv
_atom_site_adp_type
_atom_site_occupancy
_atom_site_site_symmetry_order
_atom_site_calc_flag
_atom_site_refinement_flags_posn
_atom_site_refinement_flags_adp
B1 B 0.0273(4) 0.5974(5) 0.35352(11) 0.0254(9) Uani 1 1 d . .
N1 N 0.1017(3) 0.6697(3) 0.38142(7) 0.0226(6) Uani 1 1 d . .
C1 C 0.2362(3) 0.6930(4) 0.38289(9) 0.0231(8) Uani 1 1 d . .
B2 B 0.3176(4) 0.7328(4) 0.41384(11) 0.0226(9) Uani 1 1 d . .
N2 N 0.4570(3) 0.7562(3) 0.40528(7) 0.0237(7) Uani 1 1 d . .
C2 C 0.4857(3) 0.8614(4) 0.38092(9) 0.0261(8) Uani 1 1 d . .
H37 H 0.421715 0.925977 0.369847 0.031 Uiso 1 1 calc R U
C3 C 0.6056(3) 0.8775(4) 0.37167(9) 0.0265(8) Uani 1 1 d . .
C4 C 0.7004(4) 0.7876(4) 0.38761(10) 0.0320(9) Uani 1 1 d . .
H38 H 0.783283 0.796774 0.381197 0.038 Uiso 1 1 calc R U
C5 C 0.6706(4) 0.6827(5) 0.41348(10) 0.0342(9) Uani 1 1 d . .
H39 H 0.733846 0.619282 0.425296 0.041 Uiso 1 1 calc R U
C6 C 0.5510(3) 0.6706(4) 0.42191(10) 0.0309(9) Uani 1 1 d . .
H40 H 0.532669 0.600048 0.440032 0.037 Uiso 1 1 calc R U
Cl1 Cl 0.63328(10) 1.01961(12) 0.34093(3) 0.0410(3) Uani 1 1 d . .
C7 C 0.3095(3) 0.7547(4) 0.45491(9) 0.0242(8) Uani 1 1 d . .
C8 C 0.3184(3) 0.9073(4) 0.47004(10) 0.0282(8) Uani 1 1 d . .
C9 C 0.3211(4) 0.9272(5) 0.50621(10) 0.0338(9) Uani 1 1 d . .
H41 H 0.326823 1.031060 0.515600 0.041 Uiso 1 1 calc R U
C10 C 0.3157(3) 0.8000(5) 0.52904(10) 0.0313(9) Uani 1 1 d . .
C11 C 0.3084(3) 0.6512(4) 0.51415(10) 0.0307(9) Uani 1 1 d . .
H42 H 0.303937 0.562287 0.529107 0.037 Uiso 1 1 calc R U
C12 C 0.3071(3) 0.6260(4) 0.47820(10) 0.0270(8) Uani 1 1 d . .
C13 C 0.3263(4) 1.0530(4) 0.44800(10) 0.0378(10) Uani 1 1 d . .
H1 H 0.324062 1.022981 0.423241 0.057 Uiso 1 1 calc R U
H2 H 0.404326 1.108663 0.454926 0.057 Uiso 1 1 calc R U
H3 H 0.255639 1.122342 0.451460 0.057 Uiso 1 1 calc R U
C14 C 0.3185(4) 0.8221(5) 0.56805(10) 0.0423(11) Uani 1 1 d . .
H4 H 0.295929 0.722677 0.578966 0.063 Uiso 1 1 calc R U
H5 H 0.258812 0.904395 0.573206 0.063 Uiso 1 1 calc R U
H6 H 0.402388 0.853592 0.577412 0.063 Uiso 1 1 calc R U
C15 C 0.3087(4) 0.4573(4) 0.46604(10) 0.0324(9) Uani 1 1 d . .
H7 H 0.392411 0.413305 0.471320 0.049 Uiso 1 1 calc R U
H8 H 0.286176 0.453037 0.440700 0.049 Uiso 1 1 calc R U
H9 H 0.248728 0.395630 0.478169 0.049 Uiso 1 1 calc R U
C16 C 0.0422(3) 0.7104(4) 0.41262(9) 0.0224(8) Uani 1 1 d . .
C17 C 0.0179(3) 0.8691(4) 0.42026(10) 0.0276(8) Uani 1 1 d . .
C18 C -0.0334(3) 0.9051(5) 0.45144(10) 0.0313(9) Uani 1 1 d . .
H43 H -0.048230 1.012330 0.457080 0.038 Uiso 1 1 calc R U
C19 C -0.0630(3) 0.7884(5) 0.47415(10) 0.0325(9) Uani 1 1 d . .
H44 H -0.093555 0.814861 0.495919 0.039 Uiso 1 1 calc R U
C20 C -0.0479(3) 0.6316(5) 0.46509(10) 0.0309(9) Uani 1 1 d . .
H45 H -0.073839 0.550887 0.480067 0.037 Uiso 1 1 calc R U
C21 C 0.0046(3) 0.5901(4) 0.43445(9) 0.0257(8) Uani 1 1 d . .
C22 C 0.0385(4) 0.9986(4) 0.39450(10) 0.0365(10) Uani 1 1 d . .
H10 H 0.007756 1.098774 0.403221 0.055 Uiso 1 1 calc R U
H11 H -0.006507 0.973604 0.371814 0.055 Uiso 1 1 calc R U
H12 H 0.127734 1.007862 0.391686 0.055 Uiso 1 1 calc R U
C23 C 0.0122(4) 0.4180(4) 0.42500(10) 0.0320(9) Uani 1 1 d . .
H13 H -0.061969 0.388217 0.409776 0.048 Uiso 1 1 calc R U
H14 H 0.016820 0.354115 0.446406 0.048 Uiso 1 1 calc R U
H15 H 0.086803 0.399797 0.412665 0.048 Uiso 1 1 calc R U
C24 C 0.2879(3) 0.6605(4) 0.34818(9) 0.0239(8) Uani 1 1 d . .
C25 C 0.3469(3) 0.5142(4) 0.34278(9) 0.0271(8) Uani 1 1 d . .
C26 C 0.3978(3) 0.4849(5) 0.31146(10) 0.0334(9) Uani 1 1 d . .
H46 H 0.437527 0.386338 0.308352 0.040 Uiso 1 1 calc R U
C27 C 0.3927(4) 0.5951(5) 0.28434(10) 0.0350(9) Uani 1 1 d . .
C28 C 0.3334(4) 0.7362(5) 0.28969(10) 0.0324(9) Uani 1 1 d . .
H47 H 0.329300 0.813474 0.271641 0.039 Uiso 1 1 calc R U
C29 C 0.2793(3) 0.7698(4) 0.32056(9) 0.0270(8) Uani 1 1 d . .
C30 C 0.2118(4) 0.9249(4) 0.32301(10) 0.0330(9) Uani 1 1 d . .
H16 H 0.121720 0.906620 0.320114 0.049 Uiso 1 1 calc R U
H17 H 0.235410 0.996117 0.304538 0.049 Uiso 1 1 calc R U
H18 H 0.234534 0.972877 0.345985 0.049 Uiso 1 1 calc R U
C31 C 0.3520(4) 0.3844(4) 0.36968(10) 0.0358(9) Uani 1 1 d . .
H19 H 0.379291 0.286171 0.359187 0.054 Uiso 1 1 calc R U
H20 H 0.269023 0.369146 0.377748 0.054 Uiso 1 1 calc R U
H21 H 0.410921 0.413164 0.389625 0.054 Uiso 1 1 calc R U
C32 C 0.4512(4) 0.5620(6) 0.25081(11) 0.0519(12) Uani 1 1 d . .
H22 H 0.426590 0.644368 0.233588 0.078 Uiso 1 1 calc R U
H23 H 0.422900 0.459004 0.241564 0.078 Uiso 1 1 calc R U
H24 H 0.542049 0.561259 0.255471 0.078 Uiso 1 1 calc R U
O1 O -0.1006(2) 0.5867(3) 0.35377(6) 0.0283(6) Uani 1 1 d . .
C33 C -0.1495(3) 0.5307(5) 0.31920(10) 0.0302(9) Uani 1 1 d . .
C34 C -0.0344(3) 0.4437(4) 0.30630(10) 0.0308(9) Uani 1 1 d . .
O2 O 0.0687(2) 0.5308(3) 0.32392(7) 0.0341(6) Uani 1 1 d . .
C35 C -0.1878(4) 0.6762(5) 0.29735(11) 0.0454(11) Uani 1 1 d . .
H25 H -0.250690 0.735742 0.308848 0.068 Uiso 1 1 calc R U
H26 H -0.222609 0.643167 0.273979 0.068 Uiso 1 1 calc R U
H27 H -0.114722 0.743175 0.295183 0.068 Uiso 1 1 calc R U
C36 C -0.2612(4) 0.4280(6) 0.32353(12) 0.0486(12) Uani 1 1 d . .
H28 H -0.239022 0.346542 0.341163 0.073 Uiso 1 1 calc R U
H29 H -0.288295 0.377628 0.301098 0.073 Uiso 1 1 calc R U
H30 H -0.329085 0.492979 0.331142 0.073 Uiso 1 1 calc R U
C37 C -0.0219(4) 0.4518(5) 0.26720(10) 0.0415(10) Uani 1 1 d . .
H31 H -0.023583 0.562431 0.259657 0.062 Uiso 1 1 calc R U
H32 H -0.091127 0.394657 0.254590 0.062 Uiso 1 1 calc R U
H33 H 0.057168 0.403587 0.262093 0.062 Uiso 1 1 calc R U
C38 C -0.0212(4) 0.2738(5) 0.31880(12) 0.0475(11) Uani 1 1 d . .
H34 H 0.062647 0.235522 0.315373 0.071 Uiso 1 1 calc R U
H35 H -0.083067 0.207922 0.305354 0.071 Uiso 1 1 calc R U
H36 H -0.034675 0.268478 0.343748 0.071 Uiso 1 1 calc R U

loop_
_atom_site_aniso_label
_atom_site_aniso_U_11
_atom_site_aniso_U_22
_atom_site_aniso_U_33
_atom_site_aniso_U_23
_atom_site_aniso_U_13
_atom_site_aniso_U_12
B1 0.023(2) 0.023(2) 0.030(2) 0.0011(17) -0.0004(18) 0.0015(17)
N1 0.0230(16) 0.0215(15) 0.0235(16) -0.0016(12) 0.0039(12) 0.0003(12)
C1 0.0214(18) 0.0196(17) 0.028(2) 0.0004(15) 0.0006(15) 0.0052(14)
B2 0.025(2) 0.0167(19) 0.027(2) -0.0002(16) 0.0052(17) 0.0030(16)
N2 0.0232(16) 0.0209(15) 0.0263(16) 0.0013(12) -0.0015(13) 0.0003(12)
C2 0.028(2) 0.0256(19) 0.0243(19) -0.0027(15) 0.0003(16) -0.0012(16)
C3 0.031(2) 0.0254(19) 0.0229(19) -0.0014(15) 0.0018(16) -0.0049(16)
C4 0.026(2) 0.035(2) 0.035(2) -0.0087(18) 0.0025(17) -0.0027(17)
C5 0.027(2) 0.038(2) 0.036(2) 0.0019(18) -0.0042(17) 0.0065(17)
C6 0.027(2) 0.031(2) 0.034(2) 0.0015(17) 0.0002(17) 0.0023(16)
Cl1 0.0422(6) 0.0424(6) 0.0393(6) 0.0082(5) 0.0089(5) -0.0062(5)
C7 0.0219(19) 0.0218(18) 0.029(2) -0.0015(15) 0.0006(15) 0.0014(15)
C8 0.028(2) 0.0233(19) 0.033(2) -0.0024(16) 0.0020(16) 0.0016(16)
C9 0.034(2) 0.031(2) 0.036(2) -0.0100(17) 0.0000(18) 0.0038(17)
C10 0.029(2) 0.038(2) 0.026(2) -0.0066(17) -0.0002(16) 0.0013(17)
C11 0.030(2) 0.029(2) 0.033(2) 0.0023(16) -0.0004(17) 0.0023(17)
C12 0.025(2) 0.0232(19) 0.033(2) -0.0011(16) 0.0031(16) -0.0005(15)
C13 0.050(3) 0.025(2) 0.039(2) -0.0042(18) 0.009(2) 0.0010(19)
C14 0.047(3) 0.045(3) 0.034(2) -0.0111(19) 0.002(2) -0.004(2)
C15 0.041(2) 0.0213(19) 0.036(2) 0.0013(16) 0.0055(18) -0.0013(17)
C16 0.0168(18) 0.0242(18) 0.0257(19) -0.0044(15) -0.0006(14) -0.0003(14)
C17 0.0218(19) 0.028(2) 0.033(2) -0.0060(16) 0.0019(16) 0.0013(15)
C18 0.028(2) 0.031(2) 0.034(2) -0.0075(17) 0.0051(17) 0.0011(17)
C19 0.028(2) 0.044(2) 0.027(2) -0.0013(18) 0.0047(16) 0.0047(18)
C20 0.024(2) 0.038(2) 0.030(2) 0.0078(17) 0.0023(16) -0.0006(17)
C21 0.0177(18) 0.0300(19) 0.029(2) 0.0053(16) -0.0030(15) 0.0044(15)
C22 0.042(2) 0.0223(19) 0.047(3) -0.0008(18) 0.0112(19) 0.0033(18)
C23 0.034(2) 0.027(2) 0.035(2) 0.0067(17) 0.0024(17) 0.0056(17)
C24 0.0206(18) 0.0269(19) 0.0244(19) -0.0049(15) 0.0024(15) -0.0017(15)
C25 0.0209(19) 0.029(2) 0.031(2) -0.0052(16) -0.0005(15) 0.0010(15)
C26 0.023(2) 0.039(2) 0.038(2) -0.0141(19) -0.0009(17) 0.0066(17)
C27 0.029(2) 0.047(3) 0.029(2) -0.0052(18) 0.0051(17) 0.0008(18)
C28 0.034(2) 0.037(2) 0.026(2) 0.0042(17) -0.0005(17) 0.0013(18)
C29 0.0211(18) 0.032(2) 0.028(2) -0.0010(16) 0.0010(15) -0.0015(16)
C30 0.034(2) 0.032(2) 0.031(2) 0.0069(17) -0.0017(17) 0.0015(17)
C31 0.041(2) 0.030(2) 0.037(2) -0.0036(18) 0.0071(18) 0.0080(18)
C32 0.050(3) 0.073(3) 0.034(2) -0.004(2) 0.013(2) 0.015(3)
O1 0.0242(14) 0.0332(14) 0.0271(14) -0.0032(11) -0.0008(11) -0.0051(11)
C33 0.025(2) 0.036(2) 0.029(2) -0.0031(17) -0.0031(16) -0.0009(16)
C34 0.027(2) 0.031(2) 0.033(2) -0.0069(17) -0.0034(16) -0.0034(16)
O2 0.0268(14) 0.0425(16) 0.0328(15) -0.0139(12) 0.0011(11) -0.0022(12)
C35 0.051(3) 0.047(3) 0.036(2) -0.002(2) -0.006(2) 0.012(2)
C36 0.036(2) 0.063(3) 0.047(3) -0.017(2) 0.003(2) -0.020(2)
C37 0.043(3) 0.049(3) 0.031(2) -0.0123(19) -0.0024(19) -0.006(2)
C38 0.056(3) 0.034(2) 0.051(3) -0.008(2) -0.007(2) 0.003(2)

loop_
_atom_type_symbol
_atom_type_description
_atom_type_scat_dispersion_real
_atom_type_scat_dispersion_imag
_atom_type_scat_source
C C 0.0033 0.0016 'International Tables Vol C Tables 4.2.6.8 and 6.1.1.4'
H H 0.0000 0.0000 'International Tables Vol C Tables 4.2.6.8 and 6.1.1.4'
B B 0.0013 0.0007 'International Tables Vol C Tables 4.2.6.8 and 6.1.1.4'
N N 0.0061 0.0033 'International Tables Vol C Tables 4.2.6.8 and 6.1.1.4'
O O 0.0106 0.0060 'International Tables Vol C Tables 4.2.6.8 and 6.1.1.4'
Cl Cl 0.1484 0.1585 'International Tables Vol C Tables 4.2.6.8 and 6.1.1.4'

loop_
_geom_angle_atom_site_label_1
_geom_angle_atom_site_label_2
_geom_angle_atom_site_label_3
_geom_angle
O2 B1 O1 112.0(3)
O2 B1 N1 126.5(3)
O1 B1 N1 121.4(3)
B1 N1 C16 117.6(3)
B1 N1 C1 125.5(3)
C16 N1 C1 116.6(3)
B2 C1 N1 126.1(3)
B2 C1 C24 121.2(3)
N1 C1 C24 112.6(3)
C1 B2 N2 112.2(3)
C1 B2 C7 138.8(3)
N2 B2 C7 109.0(3)
C2 N2 C6 118.1(3)
C2 N2 B2 120.5(3)
C6 N2 B2 121.3(3)
N2 C2 C3 121.5(3)
C4 C3 C2 120.6(3)
C4 C3 Cl1 121.5(3)
C2 C3 Cl1 117.8(3)
C3 C4 C5 117.5(4)
C6 C5 C4 120.1(4)
N2 C6 C5 122.2(4)
C12 C7 C8 116.8(3)
C12 C7 B2 122.7(3)
C8 C7 B2 120.2(3)
C9 C8 C7 120.8(3)
C9 C8 C13 117.5(3)
C7 C8 C13 121.7(3)
C10 C9 C8 122.2(4)
C11 C10 C9 116.8(3)
C11 C10 C14 121.2(4)
C9 C10 C14 122.0(4)
C10 C11 C12 122.9(4)
C11 C12 C7 120.5(3)
C11 C12 C15 116.9(3)
C7 C12 C15 122.5(3)
C21 C16 C17 120.2(3)
C21 C16 N1 119.5(3)
C17 C16 N1 120.2(3)
C18 C17 C16 118.9(3)
C18 C17 C22 119.7(3)
C16 C17 C22 121.3(3)
C19 C18 C17 121.2(4)
C18 C19 C20 119.5(3)
C19 C20 C21 121.2(3)
C20 C21 C16 118.7(3)
C20 C21 C23 118.8(3)
C16 C21 C23 122.4(3)
C29 C24 C25 117.9(3)
C29 C24 C1 122.6(3)
C25 C24 C1 119.5(3)
C26 C25 C24 120.1(3)
C26 C25 C31 118.0(3)
C24 C25 C31 121.9(3)
C25 C26 C27 122.2(4)
C28 C27 C26 117.3(3)
C28 C27 C32 121.5(4)
C26 C27 C32 121.3(4)
C27 C28 C29 122.5(4)
C28 C29 C24 120.0(3)
C28 C29 C30 118.1(3)
C24 C29 C30 121.9(3)
B1 O1 C33 107.2(3)
O1 C33 C36 108.4(3)
O1 C33 C35 107.1(3)
C36 C33 C35 110.3(4)
O1 C33 C34 102.0(3)
C36 C33 C34 115.3(3)
C35 C33 C34 113.1(3)
O2 C34 C37 107.7(3)
O2 C34 C38 106.8(3)
C37 C34 C38 109.9(3)
O2 C34 C33 102.1(3)
C37 C34 C33 115.7(3)
C38 C34 C33 113.7(3)
B1 O2 C34 107.5(3)

loop_
_geom_bond_atom_site_label_1
_geom_bond_atom_site_label_2
_geom_bond_distance
B1 O2 1.375(5)
B1 O1 1.381(5)
B1 N1 1.417(5)
N1 C16 1.446(4)
N1 C1 1.459(4)
C1 B2 1.450(5)
C1 C24 1.511(5)
B2 N2 1.579(5)
B2 C7 1.594(5)
N2 C2 1.346(4)
N2 C6 1.357(5)
C2 C3 1.377(5)
C3 C4 1.373(5)
C3 Cl1 1.728(4)
C4 C5 1.389(5)
C5 C6 1.360(5)
C7 C12 1.410(5)
C7 C8 1.415(5)
C8 C9 1.393(5)
C8 C13 1.502(5)
C9 C10 1.392(5)
C10 C11 1.382(5)
C10 C14 1.503(5)
C11 C12 1.392(5)
C12 C15 1.503(5)
C16 C21 1.401(5)
C16 C17 1.405(5)
C17 C18 1.394(5)
C17 C22 1.505(5)
C18 C19 1.373(5)
C19 C20 1.385(5)
C20 C21 1.392(5)
C21 C23 1.505(5)
C24 C29 1.403(5)
C24 C25 1.416(5)
C25 C26 1.385(5)
C25 C31 1.505(5)
C26 C27 1.394(6)
C27 C28 1.379(5)
C27 C32 1.506(5)
C28 C29 1.393(5)
C29 C30 1.508(5)
O1 C33 1.460(4)
C33 C36 1.507(5)
C33 C35 1.526(5)
C33 C34 1.560(5)
C34 O2 1.450(4)
C34 C37 1.517(5)
C34 C38 1.519(5)

loop_
_geom_torsion_atom_site_label_1
_geom_torsion_atom_site_label_2
_geom_torsion_atom_site_label_3
_geom_torsion_atom_site_label_4
_geom_torsion
O2 B1 N1 C16 -170.5(3)
O1 B1 N1 C16 9.3(5)
O2 B1 N1 C1 3.0(6)
O1 B1 N1 C1 -177.2(3)
B1 N1 C1 B2 -165.0(3)
C16 N1 C1 B2 8.6(5)
B1 N1 C1 C24 11.3(5)
C16 N1 C1 C24 -175.1(3)
N1 C1 B2 N2 -177.4(3)
C24 C1 B2 N2 6.6(5)
N1 C1 B2 C7 5.4(7)
C24 C1 B2 C7 -170.6(4)
C1 B2 N2 C2 56.1(4)
C7 B2 N2 C2 -125.9(3)
C1 B2 N2 C6 -123.4(4)
C7 B2 N2 C6 54.7(4)
C6 N2 C2 C3 3.1(5)
B2 N2 C2 C3 -176.4(3)
N2 C2 C3 C4 -1.1(5)
N2 C2 C3 Cl1 -178.3(3)
C2 C3 C4 C5 -0.9(5)
Cl1 C3 C4 C5 176.3(3)
C3 C4 C5 C6 0.7(6)
C2 N2 C6 C5 -3.3(5)
B2 N2 C6 C5 176.2(3)
C4 C5 C6 N2 1.4(6)
C1 B2 C7 C12 78.3(6)
N2 B2 C7 C12 -98.9(4)
C1 B2 C7 C8 -108.7(5)
N2 B2 C7 C8 74.0(4)
C12 C7 C8 C9 -1.7(5)
B2 C7 C8 C9 -175.1(3)
C12 C7 C8 C13 177.8(3)
B2 C7 C8 C13 4.4(5)
C7 C8 C9 C10 0.2(6)
C13 C8 C9 C10 -179.3(4)
C8 C9 C10 C11 0.4(6)
C8 C9 C10 C14 -179.9(4)
C9 C10 C11 C12 0.5(6)
C14 C10 C11 C12 -179.2(4)
C10 C11 C12 C7 -2.0(6)
C10 C11 C12 C15 175.4(4)
C8 C7 C12 C11 2.5(5)
B2 C7 C12 C11 175.7(3)
C8 C7 C12 C15 -174.7(3)
B2 C7 C12 C15 -1.5(5)
B1 N1 C16 C21 69.7(4)
C1 N1 C16 C21 -104.4(4)
B1 N1 C16 C17 -107.8(4)
C1 N1 C16 C17 78.1(4)
C21 C16 C17 C18 5.9(5)
N1 C16 C17 C18 -176.7(3)
C21 C16 C17 C22 -170.1(3)
N1 C16 C17 C22 7.3(5)
C16 C17 C18 C19 -1.5(6)
C22 C17 C18 C19 174.5(4)
C17 C18 C19 C20 -3.5(6)
C18 C19 C20 C21 4.4(6)
C19 C20 C21 C16 -0.1(5)
C19 C20 C21 C23 -176.7(3)
C17 C16 C21 C20 -5.1(5)
N1 C16 C21 C20 177.4(3)
C17 C16 C21 C23 171.5(3)
N1 C16 C21 C23 -6.0(5)
B2 C1 C24 C29 -104.4(4)
N1 C1 C24 C29 79.2(4)
B2 C1 C24 C25 76.1(4)
N1 C1 C24 C25 -100.4(4)
C29 C24 C25 C26 2.3(5)
C1 C24 C25 C26 -178.2(3)
C29 C24 C25 C31 -175.1(3)
C1 C24 C25 C31 4.5(5)
C24 C25 C26 C27 -0.4(6)
C31 C25 C26 C27 177.1(4)
C25 C26 C27 C28 -0.5(6)
C25 C26 C27 C32 178.6(4)
C26 C27 C28 C29 -0.5(6)
C32 C27 C28 C29 -179.6(4)
C27 C28 C29 C24 2.4(6)
C27 C28 C29 C30 -177.3(4)
C25 C24 C29 C28 -3.2(5)
C1 C24 C29 C28 177.2(3)
C25 C24 C29 C30 176.5(3)
C1 C24 C29 C30 -3.1(5)
O2 B1 O1 C33 -9.4(4)
N1 B1 O1 C33 170.8(3)
B1 O1 C33 C36 146.2(3)
B1 O1 C33 C35 -94.9(3)
B1 O1 C33 C34 24.1(4)
O1 C33 C34 O2 -29.7(3)
C36 C33 C34 O2 -146.9(3)
C35 C33 C34 O2 84.9(4)
O1 C33 C34 C37 -146.4(3)
C36 C33 C34 C37 96.4(4)
C35 C33 C34 C37 -31.8(5)
O1 C33 C34 C38 85.0(4)
C36 C33 C34 C38 -32.2(5)
C35 C33 C34 C38 -160.4(3)
O1 B1 O2 C34 -11.3(4)
N1 B1 O2 C34 168.6(4)
C37 C34 O2 B1 147.6(3)
C38 C34 O2 B1 -94.4(4)
C33 C34 O2 B1 25.3(4)
